data_7011619
loop_
_publ_author_name
'Bowden, Allen A.'
'Hughes, Russell P.'
'Lindner, Danielle C.'
'Incarvito, Christopher D.'
'Liable-Sands, Louise M.'
'Rheingold, Arnold L.'

_publ_section_title
;
 Synthesis and structural studies of perfluoroalkyl-rhodium and
 iridium(iii) compounds containing tris(pyrazolyl)borate ligands
;
_journal_issue 16
_journal_name_full 'Journal of the Chemical Society, Dalton Transactions'
_journal_page_first 3245
_journal_paper_doi 10.1039/b202240k
_journal_year 2002
_chemical_formula_sum 'C19 H19 B F7 I N6 P Rh'
_chemical_formula_weight 735.99
_chemical_name_systematic
;
?
;
_space_group_IT_number 14
_symmetry_cell_setting monoclinic
_symmetry_space_group_name_Hall '-P 2ybc'
_symmetry_space_group_name_H-M 'P 1 21/c 1'
_atom_sites_solution_hydrogens geom
_atom_sites_solution_primary direct
_atom_sites_solution_secondary difmap
_audit_creation_method SHELXL-97
_cell_angle_alpha 90.00
_cell_angle_beta 99.84(2)
_cell_angle_gamma 90.00
_cell_formula_units_Z 4
_cell_length_a 9.885(3)
_cell_length_b 16.4380(10)
_cell_length_c 15.970(2)
_cell_measurement_temperature 298(2)
_cell_volume 2556.8(9)
_computing_data_collection 'Siemens XSCANS'
_computing_molecular_graphics SHELXTL
_computing_publication_material SHELXTL
_computing_structure_refinement 'SHELXL-93 (Sheldrick, 1993)'
_computing_structure_solution 'SHELXS-86 (Sheldrick, 1990)'
_diffrn_ambient_temperature 298(2)
_diffrn_measured_fraction_theta_full 0.997
_diffrn_measured_fraction_theta_max 0.997
_diffrn_measurement_device_type 'Siemens P4'
_diffrn_measurement_method omega-scan
_diffrn_radiation_monochromator graphite
_diffrn_radiation_source 'fine-focus sealed tube'
_diffrn_radiation_type MoK\a
_diffrn_radiation_wavelength 0.71073
_diffrn_reflns_av_R_equivalents 0.0222
_diffrn_reflns_av_sigmaI/netI 0.0450
_diffrn_reflns_limit_h_max 10
_diffrn_reflns_limit_h_min -1
_diffrn_reflns_limit_k_max 17
_diffrn_reflns_limit_k_min -1
_diffrn_reflns_limit_l_max 17
_diffrn_reflns_limit_l_min -17
_diffrn_reflns_number 4351
_diffrn_reflns_theta_full 22.49
_diffrn_reflns_theta_max 22.49
_diffrn_reflns_theta_min 2.09
_diffrn_standards_decay_% 2%
_exptl_absorpt_coefficient_mu 2.010
_exptl_absorpt_correction_type none
_exptl_crystal_colour Yellow
_exptl_crystal_density_diffrn 1.912
_exptl_crystal_density_method 'not measured'
_exptl_crystal_description Block
_exptl_crystal_F_000 1424
_exptl_crystal_size_max 0.40
_exptl_crystal_size_mid 0.30
_exptl_crystal_size_min 0.25
_refine_diff_density_max 0.387
_refine_diff_density_min -0.574
_refine_diff_density_rms 0.069
_refine_ls_extinction_coef 0.00200(14)
_refine_ls_extinction_expression Fc^*^=kFc[1+0.001xFc^2^\l^3^/sin(2\q)]^-1/4^
_refine_ls_extinction_method SHELXL
_refine_ls_goodness_of_fit_ref 1.018
_refine_ls_hydrogen_treatment mixed
_refine_ls_matrix_type full
_refine_ls_number_parameters 326
_refine_ls_number_reflns 3339
_refine_ls_number_restraints 0
_refine_ls_restrained_S_all 1.018
_refine_ls_R_factor_all 0.0423
_refine_ls_R_factor_gt 0.0282
_refine_ls_shift/su_max 0.005
_refine_ls_shift/su_mean 0.001
_refine_ls_structure_factor_coef Fsqd
_refine_ls_weighting_details 'calc w=1/[\s^2^(Fo^2^)+(0.0200P)^2^+0.0000P] where P=(Fo^2^+2Fc^2^)/3'
_refine_ls_weighting_scheme calc
_refine_ls_wR_factor_gt 0.0526
_refine_ls_wR_factor_ref 0.0545
_reflns_number_gt 2574
_reflns_number_total 3339
_reflns_threshold_expression >2sigma(I)
_cod_data_source_file b202240k.txt
_cod_data_source_block rph32a
_cod_depositor_comments
;
The following automatic conversions were performed:
'_symmetry_cell_setting' value 'Monoclinic' changed to 'monoclinic'
according to '/home/saulius/struct/CIF-dictionaries/cif_core.dic'
dictionary named 'cif_core.dic' version 2.4.1 from
2010-06-29.

'_exptl_absorpt_correction_type' value 'None' changed to
'none' according to '/home/saulius/struct/CIF-dictionaries/cif_core.dic'
dictionary named 'cif_core.dic' version 2.4.1 from 2010-06-29.

Automatic conversion script
Id: cif_fix_enum 1527 2010-12-29 10:47:43Z saulius 
;
_cod_original_sg_symbol_H-M P21/c
_cod_database_code 7011619

loop_
_symmetry_equiv_pos_as_xyz
'x, y, z'
'-x, y+1/2, -z+1/2'
'-x, -y, -z'
'x, -y-1/2, z-1/2'

loop_
_atom_site_label
_atom_site_type_symbol
_atom_site_fract_x
_atom_site_fract_y
_atom_site_fract_z
_atom_site_U_iso_or_equiv
_atom_site_adp_type
_atom_site_occupancy
_atom_site_symmetry_multiplicity
_atom_site_calc_flag
_atom_site_refinement_flags
_atom_site_disorder_assembly
_atom_site_disorder_group
Rh Rh 0.18052(4) 0.54178(2) 0.79408(2) 0.03074(13) Uani 1 1 d . . .
I I 0.37191(4) 0.65149(2) 0.78095(2) 0.05610(15) Uani 1 1 d . . .
P P 0.03479(15) 0.63394(8) 0.84075(9) 0.0449(4) Uani 1 1 d . . .
F12 F 0.0740(3) 0.64490(18) 0.65223(18) 0.0695(10) Uani 1 1 d . . .
F11 F -0.0408(3) 0.5336(2) 0.65243(17) 0.0640(9) Uani 1 1 d . . .
F31 F 0.0871(4) 0.3968(2) 0.6307(2) 0.0820(11) Uani 1 1 d . . .
F41 F 0.2051(5) 0.3281(3) 0.5128(3) 0.142(2) Uani 1 1 d . . .
F51 F 0.3522(5) 0.4188(4) 0.4164(3) 0.158(2) Uani 1 1 d . . .
F61 F 0.3705(5) 0.5811(4) 0.4412(3) 0.157(2) Uani 1 1 d . . .
F71 F 0.2504(4) 0.6528(3) 0.5560(2) 0.1053(14) Uani 1 1 d . . .
B B 0.2491(6) 0.3719(3) 0.8865(4) 0.0428(16) Uani 1 1 d . . .
H10D H 0.2679 0.3189 0.9141 0.051 Uiso 1 1 calc R . .
N1 N 0.2749(4) 0.5188(2) 0.9246(2) 0.0346(10) Uani 1 1 d . . .
N2 N 0.2929(4) 0.4401(2) 0.9498(2) 0.0357(10) Uani 1 1 d . . .
N3 N 0.3230(4) 0.4515(2) 0.7670(2) 0.0353(10) Uani 1 1 d . . .
N4 N 0.3301(4) 0.3806(2) 0.8118(2) 0.0363(10) Uani 1 1 d . . .
N5 N 0.0445(4) 0.4480(2) 0.8087(2) 0.0365(10) Uani 1 1 d . . .
N6 N 0.0954(4) 0.3806(2) 0.8521(2) 0.0371(10) Uani 1 1 d . . .
C1 C 0.0934(5) 0.5628(3) 0.6691(3) 0.0452(14) Uani 1 1 d . . .
C3 C 0.1536(6) 0.4449(4) 0.5837(4) 0.0606(17) Uani 1 1 d . . .
C4 C 0.2170(8) 0.4092(5) 0.5232(5) 0.086(2) Uani 1 1 d . . .
C5 C 0.2908(9) 0.4562(9) 0.4757(5) 0.109(4) Uani 1 1 d . . .
C6 C 0.2996(8) 0.5355(7) 0.4885(5) 0.099(3) Uani 1 1 d . . .
C7 C 0.2359(7) 0.5730(5) 0.5498(4) 0.0704(19) Uani 1 1 d . . .
C2 C 0.1624(5) 0.5274(4) 0.5996(3) 0.0483(14) Uani 1 1 d . . .
C21 C -0.1293(6) 0.6616(4) 0.7752(3) 0.0725(19) Uani 1 1 d . . .
H21A H -0.1774 0.6132 0.7538 0.109 Uiso 1 1 calc R . .
H21B H -0.1128 0.6947 0.7284 0.109 Uiso 1 1 calc R . .
H21C H -0.1839 0.6915 0.8089 0.109 Uiso 1 1 calc R . .
C22 C 0.1034(6) 0.7327(3) 0.8739(4) 0.0728(19) Uani 1 1 d . . .
H22A H 0.1372 0.7585 0.8277 0.109 Uiso 1 1 calc R . .
H22B H 0.1771 0.7266 0.9212 0.109 Uiso 1 1 calc R . .
H22C H 0.0324 0.7657 0.8907 0.109 Uiso 1 1 calc R . .
C23 C -0.0217(5) 0.5967(3) 0.9358(3) 0.0576(16) Uani 1 1 d . . .
H23A H -0.0618 0.5438 0.9251 0.086 Uiso 1 1 calc R . .
H23B H -0.0888 0.6334 0.9516 0.086 Uiso 1 1 calc R . .
H23C H 0.0554 0.5934 0.9812 0.086 Uiso 1 1 calc R . .
C11 C 0.3521(5) 0.4384(4) 1.0312(3) 0.0485(15) Uani 1 1 d . . .
H11A H 0.3763 0.3915 1.0628 0.058 Uiso 1 1 calc R . .
C12 C 0.3712(5) 0.5145(4) 1.0605(3) 0.0524(16) Uani 1 1 d . . .
H12A H 0.4084 0.5309 1.1154 0.063 Uiso 1 1 calc R . .
C13 C 0.3236(5) 0.5632(3) 0.9917(3) 0.0437(14) Uani 1 1 d . . .
H13A H 0.3256 0.6198 0.9924 0.052 Uiso 1 1 calc R . .
C14 C 0.4243(5) 0.3316(3) 0.7870(3) 0.0491(15) Uani 1 1 d . . .
H14A H 0.4477 0.2797 0.8076 0.059 Uiso 1 1 calc R . .
C15 C 0.4799(5) 0.3715(3) 0.7260(3) 0.0519(15) Uani 1 1 d . . .
H15A H 0.5474 0.3522 0.6970 0.062 Uiso 1 1 calc R . .
C16 C 0.4157(5) 0.4459(3) 0.7160(3) 0.0379(12) Uani 1 1 d . . .
H16A H 0.4343 0.4864 0.6789 0.045 Uiso 1 1 calc R . .
C17 C -0.0070(6) 0.3297(3) 0.8587(3) 0.0506(15) Uani 1 1 d . . .
H17A H 0.0025 0.2793 0.8857 0.061 Uiso 1 1 calc R . .
C18 C -0.1275(6) 0.3627(4) 0.8201(4) 0.0600(17) Uani 1 1 d . . .
H18A H -0.2150 0.3403 0.8153 0.072 Uiso 1 1 calc R . .
C19 C -0.0921(5) 0.4358(3) 0.7899(3) 0.0504(15) Uani 1 1 d . . .
H19A H -0.1541 0.4725 0.7602 0.060 Uiso 1 1 calc R . .

loop_
_atom_site_aniso_label
_atom_site_aniso_U_11
_atom_site_aniso_U_22
_atom_site_aniso_U_33
_atom_site_aniso_U_23
_atom_site_aniso_U_13
_atom_site_aniso_U_12
Rh 0.0322(2) 0.0280(2) 0.0326(2) 0.00086(19) 0.00698(17) 0.0008(2)
I 0.0614(3) 0.0434(2) 0.0663(3) 0.0060(2) 0.0187(2) -0.0137(2)
P 0.0492(9) 0.0412(8) 0.0466(8) 0.0042(7) 0.0143(7) 0.0134(7)
F12 0.096(3) 0.054(2) 0.058(2) 0.0164(17) 0.0110(19) 0.027(2)
F11 0.0438(19) 0.098(3) 0.0472(18) 0.0054(18) -0.0022(15) 0.012(2)
F31 0.092(3) 0.063(2) 0.091(3) -0.023(2) 0.016(2) -0.018(2)
F41 0.152(5) 0.144(4) 0.121(4) -0.087(3) -0.002(3) 0.031(4)
F51 0.110(4) 0.288(7) 0.079(3) -0.075(4) 0.027(3) 0.040(4)
F61 0.121(4) 0.288(7) 0.076(3) 0.053(4) 0.059(3) 0.003(4)
F71 0.131(4) 0.105(3) 0.084(3) 0.044(3) 0.033(3) -0.008(3)
B 0.055(4) 0.033(3) 0.043(4) 0.015(3) 0.015(3) 0.006(3)
N1 0.026(2) 0.043(3) 0.034(2) -0.001(2) 0.004(2) -0.002(2)
N2 0.034(2) 0.041(3) 0.033(2) 0.011(2) 0.009(2) 0.001(2)
N3 0.039(2) 0.034(2) 0.034(2) -0.003(2) 0.011(2) -0.002(2)
N4 0.040(3) 0.030(2) 0.041(2) 0.003(2) 0.013(2) 0.006(2)
N5 0.030(2) 0.040(3) 0.039(2) -0.005(2) 0.005(2) -0.001(2)
N6 0.041(3) 0.032(2) 0.040(2) -0.004(2) 0.012(2) -0.007(2)
C1 0.045(4) 0.044(3) 0.047(3) 0.004(3) 0.011(3) 0.008(3)
C3 0.054(4) 0.077(5) 0.047(4) -0.014(4) -0.001(3) 0.004(4)
C4 0.068(5) 0.111(7) 0.068(5) -0.048(5) -0.018(4) 0.018(5)
C5 0.068(6) 0.216(12) 0.043(5) -0.030(7) 0.007(4) 0.030(8)
C6 0.073(5) 0.184(10) 0.040(5) 0.010(6) 0.010(4) 0.019(7)
C7 0.066(5) 0.099(6) 0.046(4) 0.019(4) 0.009(4) 0.009(4)
C2 0.042(3) 0.068(4) 0.032(3) 0.001(3) -0.002(3) 0.004(3)
C21 0.068(4) 0.084(5) 0.065(4) 0.017(4) 0.011(3) 0.043(4)
C22 0.101(5) 0.036(3) 0.087(5) -0.005(3) 0.034(4) 0.010(4)
C23 0.057(4) 0.069(4) 0.053(3) 0.004(3) 0.027(3) 0.016(3)
C11 0.033(3) 0.078(5) 0.034(3) 0.017(3) 0.007(3) 0.007(3)
C12 0.035(3) 0.093(5) 0.029(3) -0.004(3) 0.005(3) -0.006(3)
C13 0.035(3) 0.050(3) 0.046(3) -0.012(3) 0.007(3) -0.004(3)
C14 0.059(4) 0.036(3) 0.055(4) -0.001(3) 0.015(3) 0.017(3)
C15 0.043(3) 0.064(4) 0.054(4) -0.008(3) 0.021(3) 0.017(3)
C16 0.039(3) 0.051(3) 0.027(3) 0.003(3) 0.011(2) 0.005(3)
C17 0.068(4) 0.034(3) 0.055(4) -0.013(3) 0.026(4) -0.023(3)
C18 0.056(4) 0.061(4) 0.066(4) -0.024(3) 0.019(4) -0.029(4)
C19 0.032(3) 0.060(4) 0.059(4) -0.014(3) 0.006(3) -0.003(3)

loop_
_atom_type_symbol
_atom_type_description
_atom_type_scat_dispersion_real
_atom_type_scat_dispersion_imag
_atom_type_scat_source
C C 0.0033 0.0016 'International Tables Vol C Tables 4.2.6.8 and 6.1.1.4'
H H 0.0000 0.0000 'International Tables Vol C Tables 4.2.6.8 and 6.1.1.4'
B B 0.0013 0.0007 'International Tables Vol C Tables 4.2.6.8 and 6.1.1.4'
N N 0.0061 0.0033 'International Tables Vol C Tables 4.2.6.8 and 6.1.1.4'
F F 0.0171 0.0103 'International Tables Vol C Tables 4.2.6.8 and 6.1.1.4'
P P 0.1023 0.0942 'International Tables Vol C Tables 4.2.6.8 and 6.1.1.4'
Rh Rh -1.1178 0.9187 'International Tables Vol C Tables 4.2.6.8 and 6.1.1.4'
I I -0.4742 1.8119 'International Tables Vol C Tables 4.2.6.8 and 6.1.1.4'

loop_
_geom_angle_atom_site_label_1
_geom_angle_atom_site_label_2
_geom_angle_atom_site_label_3
_geom_angle
_geom_angle_site_symmetry_1
_geom_angle_site_symmetry_3
_geom_angle_publ_flag
C1 Rh N5 93.52(18) . . ?
C1 Rh N3 95.80(17) . . ?
N5 Rh N3 88.24(14) . . ?
C1 Rh N1 179.05(17) . . ?
N5 Rh N1 86.77(15) . . ?
N3 Rh N1 83.30(14) . . ?
C1 Rh P 91.27(14) . . ?
N5 Rh P 89.94(11) . . ?
N3 Rh P 172.79(10) . . ?
N1 Rh P 89.63(10) . . ?
C1 Rh I 89.71(15) . . ?
N5 Rh I 174.72(11) . . ?
N3 Rh I 87.28(10) . . ?
N1 Rh I 89.93(10) . . ?
P Rh I 94.16(4) . . ?
C22 P C23 102.2(3) . . ?
C22 P C21 101.3(3) . . ?
C23 P C21 101.1(3) . . ?
C22 P Rh 117.6(2) . . ?
C23 P Rh 110.44(17) . . ?
C21 P Rh 121.39(19) . . ?
N2 B N6 108.8(4) . . ?
N2 B N4 108.4(4) . . ?
N6 B N4 109.0(4) . . ?
C13 N1 N2 106.0(4) . . ?
C13 N1 Rh 136.3(4) . . ?
N2 N1 Rh 117.7(3) . . ?
C11 N2 N1 108.8(4) . . ?
C11 N2 B 131.4(5) . . ?
N1 N2 B 119.8(4) . . ?
C16 N3 N4 106.5(4) . . ?
C16 N3 Rh 135.9(3) . . ?
N4 N3 Rh 117.6(3) . . ?
C14 N4 N3 109.5(4) . . ?
C14 N4 B 130.4(4) . . ?
N3 N4 B 119.7(4) . . ?
C19 N5 N6 105.2(4) . . ?
C19 N5 Rh 136.6(4) . . ?
N6 N5 Rh 118.1(3) . . ?
C17 N6 N5 109.5(4) . . ?
C17 N6 B 129.3(5) . . ?
N5 N6 B 121.2(4) . . ?
F12 C1 F11 101.7(4) . . ?
F12 C1 C2 107.3(4) . . ?
F11 C1 C2 105.1(4) . . ?
F12 C1 Rh 111.9(3) . . ?
F11 C1 Rh 110.7(3) . . ?
C2 C1 Rh 118.6(3) . . ?
F31 C3 C4 118.1(7) . . ?
F31 C3 C2 119.9(5) . . ?
C4 C3 C2 121.9(7) . . ?
F41 C4 C3 118.0(8) . . ?
F41 C4 C5 122.1(9) . . ?
C3 C4 C5 119.9(8) . . ?
C6 C5 F51 122.1(11) . . ?
C6 C5 C4 119.7(9) . . ?
F51 C5 C4 118.2(11) . . ?
C5 C6 F61 119.3(10) . . ?
C5 C6 C7 121.3(9) . . ?
F61 C6 C7 119.4(10) . . ?
F71 C7 C2 123.7(6) . . ?
F71 C7 C6 115.8(7) . . ?
C2 C7 C6 120.5(7) . . ?
C3 C2 C7 116.7(6) . . ?
C3 C2 C1 119.4(5) . . ?
C7 C2 C1 123.9(6) . . ?
N2 C11 C12 109.5(5) . . ?
C11 C12 C13 104.8(5) . . ?
N1 C13 C12 110.8(5) . . ?
N4 C14 C15 107.9(5) . . ?
C14 C15 C16 106.0(4) . . ?
N3 C16 C15 110.0(4) . . ?
N6 C17 C18 109.4(5) . . ?
C17 C18 C19 104.7(5) . . ?
N5 C19 C18 111.2(5) . . ?

loop_
_geom_bond_atom_site_label_1
_geom_bond_atom_site_label_2
_geom_bond_distance
_geom_bond_site_symmetry_2
_geom_bond_publ_flag
Rh C1 2.063(5) . ?
Rh N5 2.084(4) . ?
Rh N3 2.140(4) . ?
Rh N1 2.166(4) . ?
Rh P 2.3006(14) . ?
Rh I 2.6478(7) . ?
P C22 1.804(5) . ?
P C23 1.812(5) . ?
P C21 1.832(5) . ?
F12 C1 1.383(5) . ?
F11 C1 1.393(6) . ?
F31 C3 1.338(6) . ?
F41 C4 1.347(8) . ?
F51 C5 1.356(8) . ?
F61 C6 1.343(9) . ?
F71 C7 1.322(7) . ?
B N2 1.522(7) . ?
B N6 1.531(7) . ?
B N4 1.552(6) . ?
N1 C13 1.317(5) . ?
N1 N2 1.358(5) . ?
N2 C11 1.331(6) . ?
N3 C16 1.330(5) . ?
N3 N4 1.363(5) . ?
N4 C14 1.341(5) . ?
N5 C19 1.347(6) . ?
N5 N6 1.358(5) . ?
N6 C17 1.333(6) . ?
C1 C2 1.516(7) . ?
C3 C4 1.370(8) . ?
C3 C2 1.379(7) . ?
C4 C5 1.376(11) . ?
C5 C6 1.321(12) . ?
C6 C7 1.394(10) . ?
C7 C2 1.386(8) . ?
C11 C12 1.338(7) . ?
C12 C13 1.376(7) . ?
C14 C15 1.365(6) . ?
C15 C16 1.375(6) . ?
C17 C18 1.358(7) . ?
C18 C19 1.363(7) . ?
